data_7704521
loop_
_publ_author_name
'Sugamata, Koh'
'Urao, Yukiko'
'Minoura, Mao'

_publ_section_title
;
 (Thio)(silyl)carbene and (seleno)(silyl)carbene gold(i) complexes from
 the reaction of bis(methylene)-\l<sup>4</sup>-sulfane and
 bis(methylene)-\l<sup>4</sup>-selane with chloro(dimethylsulfide)gold(i).
;
_journal_issue 23
_journal_name_full 'Dalton transactions (Cambridge, England : 2003)'
_journal_page_first 7688
_journal_page_last 7691
_journal_paper_doi 10.1039/d0dt00967a
_journal_volume 49
_journal_year 2020
_chemical_formula_moiety 'C43 H45 Au2 Cl S Se Si3'
_chemical_formula_sum 'C43 H45 Au2 Cl S Se Si3'
_chemical_formula_weight 1186.46
_space_group_crystal_system triclinic
_space_group_IT_number 2
_space_group_name_Hall '-P 1'
_space_group_name_H-M_alt 'P -1'
_atom_sites_solution_hydrogens geom
_audit_creation_method SHELXL-2018/1
_audit_update_record
;
2020-02-21 deposited with the CCDC.	2020-05-27 downloaded from the CCDC.
;
_cell_angle_alpha 96.455(2)
_cell_angle_beta 107.896(2)
_cell_angle_gamma 93.832(2)
_cell_formula_units_Z 2
_cell_length_a 10.7306(2)
_cell_length_b 12.7719(3)
_cell_length_c 16.3141(3)
_cell_measurement_reflns_used 45562
_cell_measurement_temperature 100(2)
_cell_measurement_theta_max 21.6960
_cell_measurement_theta_min 1.5850
_cell_volume 2102.00(8)
_computing_cell_refinement 'CrysAlisPro 1.171.40.67a (Rigaku OD, 2019)'
_computing_data_collection 'CrysAlisPro 1.171.40.67a (Rigaku OD, 2019)'
_computing_data_reduction 'CrysAlisPro 1.171.40.67a (Rigaku OD, 2019)'
_computing_molecular_graphics 'SHELXL-2018/1 (Sheldrick, 2018)'
_computing_publication_material 'SHELXL-2018/1 (Sheldrick, 2018)'
_computing_structure_refinement 'SHELXL-2018/1 (Sheldrick, 2018)'
_computing_structure_solution 'SHELXL-2018/1 (Sheldrick, 2018)'
_diffrn_ambient_temperature 100(2)
_diffrn_measured_fraction_theta_full 0.996
_diffrn_measured_fraction_theta_max 0.997
_diffrn_measurement_device_type 'esperanto-CrysAlisPro-abstract goniometer imported esperanto images'
_diffrn_measurement_method '\w scans'
_diffrn_radiation_type synchrotron
_diffrn_radiation_wavelength 0.4119
_diffrn_reflns_av_R_equivalents 0.0342
_diffrn_reflns_av_unetI/netI 0.0193
_diffrn_reflns_Laue_measured_fraction_full 0.996
_diffrn_reflns_Laue_measured_fraction_max 0.997
_diffrn_reflns_limit_h_max 13
_diffrn_reflns_limit_h_min -13
_diffrn_reflns_limit_k_max 16
_diffrn_reflns_limit_k_min -16
_diffrn_reflns_limit_l_max 21
_diffrn_reflns_limit_l_min -21
_diffrn_reflns_number 46420
_diffrn_reflns_point_group_measured_fraction_full 0.996
_diffrn_reflns_point_group_measured_fraction_max 0.997
_diffrn_reflns_theta_full 14.308
_diffrn_reflns_theta_max 15.513
_diffrn_reflns_theta_min 1.489
_diffrn_source synchrotron
_exptl_absorpt_coefficient_mu 1.943
_exptl_absorpt_correction_T_max 1.00000
_exptl_absorpt_correction_T_min 0.87865
_exptl_absorpt_correction_type multi-scan
_exptl_absorpt_process_details
;
CrysAlisPro 1.171.40.67a (Rigaku Oxford Diffraction, 2019)
Empirical absorption correction using spherical harmonics,
 implemented in SCALE3 ABSPACK scaling algorithm.
;
_exptl_crystal_colour brown
_exptl_crystal_density_diffrn 1.875
_exptl_crystal_description prism
_exptl_crystal_F_000 1140
_exptl_crystal_size_max 0.010
_exptl_crystal_size_mid 0.010
_exptl_crystal_size_min 0.010
_refine_diff_density_max 2.015
_refine_diff_density_min -1.080
_refine_diff_density_rms 0.126
_refine_ls_extinction_method none
_refine_ls_goodness_of_fit_ref 1.053
_refine_ls_hydrogen_treatment constr
_refine_ls_matrix_type full
_refine_ls_number_parameters 465
_refine_ls_number_reflns 9612
_refine_ls_number_restraints 0
_refine_ls_restrained_S_all 1.053
_refine_ls_R_factor_all 0.0196
_refine_ls_R_factor_gt 0.0191
_refine_ls_shift/su_max 0.005
_refine_ls_shift/su_mean 0.000
_refine_ls_structure_factor_coef Fsqd
_refine_ls_weighting_details 'w=1/[\s^2^(Fo^2^)+(0.0387P)^2^+0.7463P] where P=(Fo^2^+2Fc^2^)/3'
_refine_ls_weighting_scheme calc
_refine_ls_wR_factor_gt 0.0547
_refine_ls_wR_factor_ref 0.0550
_reflns_Friedel_coverage 0.000
_reflns_number_gt 9224
_reflns_number_total 9612
_reflns_threshold_expression 'I > 2\s(I)'
_cod_data_source_file d0dt00967a3.cif
_cod_data_source_block CSeCAu
_cod_depositor_comments 'Adding full bibliography for 7704520--7704521.cif.'
_cod_original_cell_volume 2101.99(8)
_cod_database_code 7704521
_shelx_shelxl_version_number 2018/1
_shelx_space_group_comment
;
The symmetry employed for this shelxl refinement is uniquely defined
by the following loop, which should always be used as a source of
symmetry information in preference to the above space-group names.
They are only intended as comments.
;
_shelx_estimated_absorpt_t_min 0.981
_shelx_estimated_absorpt_t_max 0.981

loop_
_space_group_symop_operation_xyz
'x, y, z'
'-x, -y, -z'

loop_
_atom_site_label
_atom_site_type_symbol
_atom_site_fract_x
_atom_site_fract_y
_atom_site_fract_z
_atom_site_U_iso_or_equiv
_atom_site_adp_type
_atom_site_occupancy
_atom_site_site_symmetry_order
_atom_site_calc_flag
_atom_site_refinement_flags_posn
_atom_site_refinement_flags_adp
_atom_site_refinement_flags_occupancy
_atom_site_disorder_assembly
_atom_site_disorder_group
Se1 Se 0.66709(2) 0.32731(2) 0.69325(2) 0.01347(5) Uani 1 1 d . . . . .
C1 C 0.6181(2) 0.38829(16) 0.78055(13) 0.0141(4) Uani 1 1 d . . . . .
C2 C 0.8140(2) 0.24602(16) 0.73830(13) 0.0128(4) Uani 1 1 d . . . . .
Au1 Au 0.69846(2) 0.38830(2) 0.90558(2) 0.01640(3) Uani 1 1 d . . . . .
Au2 Au 0.93143(2) 0.30157(2) 0.86548(2) 0.01333(3) Uani 1 1 d . . . . .
Si1 Si 0.46022(6) 0.45381(4) 0.74239(4) 0.01302(11) Uani 1 1 d . . . . .
C3 C 0.3796(2) 0.40843(17) 0.62327(14) 0.0157(4) Uani 1 1 d . . . . .
C4 C 0.3240(2) 0.30222(18) 0.59619(15) 0.0205(4) Uani 1 1 d . . . . .
H1 H 0.329566 0.255674 0.638396 0.025 Uiso 1 1 calc R U . . .
C5 C 0.2611(2) 0.2643(2) 0.50860(16) 0.0267(5) Uani 1 1 d . . . . .
H2 H 0.223829 0.192575 0.491511 0.032 Uiso 1 1 calc R U . . .
C6 C 0.2528(2) 0.3313(2) 0.44640(16) 0.0274(5) Uani 1 1 d . . . . .
H3 H 0.209355 0.305692 0.386679 0.033 Uiso 1 1 calc R U . . .
C7 C 0.3080(3) 0.4359(2) 0.47146(16) 0.0267(5) Uani 1 1 d . . . . .
H4 H 0.302503 0.481790 0.428820 0.032 Uiso 1 1 calc R U . . .
C8 C 0.3718(2) 0.47375(18) 0.55917(15) 0.0205(4) Uani 1 1 d . . . . .
H5 H 0.410444 0.545184 0.575513 0.025 Uiso 1 1 calc R U . . .
C9 C 0.5079(2) 0.60037(16) 0.76637(13) 0.0155(4) Uani 1 1 d . . . . .
C10 C 0.4437(2) 0.66545(18) 0.81121(14) 0.0205(4) Uani 1 1 d . . . . .
H6 H 0.374768 0.634997 0.829076 0.025 Uiso 1 1 calc R U . . .
C11 C 0.4795(3) 0.77473(19) 0.83007(16) 0.0274(5) Uani 1 1 d . . . . .
H7 H 0.435246 0.818019 0.860856 0.033 Uiso 1 1 calc R U . . .
C12 C 0.5794(3) 0.82020(18) 0.80403(17) 0.0291(5) Uani 1 1 d . . . . .
H8 H 0.603876 0.894523 0.817170 0.035 Uiso 1 1 calc R U . . .
C13 C 0.6432(2) 0.75730(19) 0.75893(16) 0.0262(5) Uani 1 1 d . . . . .
H9 H 0.710872 0.788420 0.740274 0.031 Uiso 1 1 calc R U . . .
C14 C 0.6083(2) 0.64832(18) 0.74086(14) 0.0200(4) Uani 1 1 d . . . . .
H10 H 0.653686 0.605575 0.710535 0.024 Uiso 1 1 calc R U . . .
C15 C 0.3552(2) 0.41068(18) 0.80665(15) 0.0199(4) Uani 1 1 d . . . . .
H11 H 0.394547 0.442812 0.867525 0.030 Uiso 1 1 calc R U . . .
H12 H 0.348403 0.333308 0.803178 0.030 Uiso 1 1 calc R U . . .
H13 H 0.267126 0.433168 0.783184 0.030 Uiso 1 1 calc R U . . .
Cl1 Cl 0.77875(6) 0.39429(6) 1.05372(4) 0.02941(13) Uani 1 1 d . . . . .
S1 S 1.07924(5) 0.35660(4) 1.00367(3) 0.01886(11) Uani 1 1 d . . . . .
Si2 Si 0.73427(6) 0.10806(4) 0.73512(4) 0.01449(11) Uani 1 1 d . . . . .
C16 C 1.0545(3) 0.2521(2) 1.06543(15) 0.0274(5) Uani 1 1 d . . . . .
H14 H 1.069317 0.184289 1.037249 0.041 Uiso 1 1 calc R U . . .
H15 H 0.964204 0.248071 1.067793 0.041 Uiso 1 1 calc R U . . .
H16 H 1.116719 0.267467 1.124630 0.041 Uiso 1 1 calc R U . . .
C17 C 1.2368(2) 0.3292(2) 0.99339(17) 0.0269(5) Uani 1 1 d . . . . .
H17 H 1.302637 0.337502 1.051295 0.040 Uiso 1 1 calc R U . . .
H18 H 1.263259 0.378807 0.958580 0.040 Uiso 1 1 calc R U . . .
H19 H 1.230065 0.256459 0.964696 0.040 Uiso 1 1 calc R U . . .
C18 C 0.6335(2) 0.10945(16) 0.81159(15) 0.0168(4) Uani 1 1 d . . . . .
C19 C 0.4958(2) 0.10017(18) 0.77905(16) 0.0215(4) Uani 1 1 d . . . . .
H20 H 0.454052 0.094600 0.718033 0.026 Uiso 1 1 calc R U . . .
C20 C 0.4186(3) 0.0989(2) 0.83339(18) 0.0270(5) Uani 1 1 d . . . . .
H21 H 0.325348 0.092098 0.809244 0.032 Uiso 1 1 calc R U . . .
C21 C 0.4766(3) 0.1074(2) 0.92234(18) 0.0292(5) Uani 1 1 d . . . . .
H22 H 0.423776 0.106313 0.959554 0.035 Uiso 1 1 calc R U . . .
C22 C 0.6123(3) 0.1176(2) 0.95666(17) 0.0291(5) Uani 1 1 d . . . . .
H23 H 0.653083 0.123549 1.017804 0.035 Uiso 1 1 calc R U . . .
C23 C 0.6895(2) 0.11904(19) 0.90209(16) 0.0233(5) Uani 1 1 d . . . . .
H24 H 0.782719 0.126760 0.926862 0.028 Uiso 1 1 calc R U . . .
C24 C 0.8699(2) 0.01929(18) 0.76499(16) 0.0189(4) Uani 1 1 d . . . . .
C25 C 0.9683(2) 0.03252(18) 0.84659(16) 0.0229(5) Uani 1 1 d . . . . .
H25 H 0.962426 0.084123 0.891599 0.027 Uiso 1 1 calc R U . . .
C26 C 1.0740(3) -0.0282(2) 0.86303(18) 0.0285(5) Uani 1 1 d . . . . .
H26 H 1.138730 -0.018312 0.918915 0.034 Uiso 1 1 calc R U . . .
C27 C 1.0849(3) -0.10305(19) 0.79776(19) 0.0300(5) Uani 1 1 d . . . . .
H27 H 1.157728 -0.143818 0.808492 0.036 Uiso 1 1 calc R U . . .
C28 C 0.9898(3) -0.11794(19) 0.71741(19) 0.0291(5) Uani 1 1 d . . . . .
H28 H 0.996940 -0.169314 0.672680 0.035 Uiso 1 1 calc R U . . .
C29 C 0.8833(2) -0.05846(17) 0.70121(17) 0.0225(5) Uani 1 1 d . . . . .
H29 H 0.817965 -0.070698 0.645565 0.027 Uiso 1 1 calc R U . . .
C30 C 0.6189(2) 0.05327(19) 0.62453(15) 0.0229(4) Uani 1 1 d . . . . .
H30 H 0.574300 -0.015247 0.627058 0.034 Uiso 1 1 calc R U . . .
H31 H 0.668658 0.043750 0.583430 0.034 Uiso 1 1 calc R U . . .
H32 H 0.553219 0.102622 0.605212 0.034 Uiso 1 1 calc R U . . .
Si3 Si 0.92736(6) 0.26059(4) 0.67061(4) 0.01288(11) Uani 1 1 d . . . . .
C31 C 0.9786(2) 0.40480(16) 0.67205(13) 0.0146(4) Uani 1 1 d . . . . .
C32 C 1.0371(2) 0.43109(17) 0.60983(14) 0.0173(4) Uani 1 1 d . . . . .
H33 H 1.040539 0.377260 0.565635 0.021 Uiso 1 1 calc R U . . .
C33 C 1.0898(2) 0.53389(18) 0.61145(16) 0.0202(4) Uani 1 1 d . . . . .
H34 H 1.129922 0.549329 0.569125 0.024 Uiso 1 1 calc R U . . .
C34 C 1.0843(2) 0.61380(17) 0.67439(15) 0.0206(4) Uani 1 1 d . . . . .
H35 H 1.121064 0.683985 0.675742 0.025 Uiso 1 1 calc R U . . .
C35 C 1.0247(2) 0.59087(17) 0.73566(14) 0.0199(4) Uani 1 1 d . . . . .
H36 H 1.019138 0.645685 0.778475 0.024 Uiso 1 1 calc R U . . .
C36 C 0.9730(2) 0.48762(17) 0.73435(14) 0.0173(4) Uani 1 1 d . . . . .
H37 H 0.932836 0.472942 0.776816 0.021 Uiso 1 1 calc R U . . .
C37 C 0.8464(2) 0.20401(16) 0.55250(14) 0.0159(4) Uani 1 1 d . . . . .
C38 C 0.8732(2) 0.10657(18) 0.51631(15) 0.0215(4) Uani 1 1 d . . . . .
H38 H 0.935504 0.067635 0.551948 0.026 Uiso 1 1 calc R U . . .
C39 C 0.8107(3) 0.06566(19) 0.42930(16) 0.0264(5) Uani 1 1 d . . . . .
H39 H 0.829982 -0.000863 0.406531 0.032 Uiso 1 1 calc R U . . .
C40 C 0.7207(2) 0.12125(19) 0.37590(15) 0.0238(5) Uani 1 1 d . . . . .
H40 H 0.679169 0.093637 0.316352 0.029 Uiso 1 1 calc R U . . .
C41 C 0.6912(2) 0.21785(19) 0.40980(15) 0.0227(5) Uani 1 1 d . . . . .
H41 H 0.628319 0.255930 0.373748 0.027 Uiso 1 1 calc R U . . .
C42 C 0.7542(2) 0.25846(17) 0.49657(14) 0.0185(4) Uani 1 1 d . . . . .
H42 H 0.734331 0.325055 0.518766 0.022 Uiso 1 1 calc R U . . .
C43 C 1.0790(2) 0.19336(17) 0.71271(15) 0.0176(4) Uani 1 1 d . . . . .
H43 H 1.137806 0.205410 0.678333 0.026 Uiso 1 1 calc R U . . .
H44 H 1.054584 0.117101 0.708120 0.026 Uiso 1 1 calc R U . . .
H45 H 1.124162 0.222312 0.773772 0.026 Uiso 1 1 calc R U . . .

loop_
_atom_site_aniso_label
_atom_site_aniso_U_11
_atom_site_aniso_U_22
_atom_site_aniso_U_33
_atom_site_aniso_U_23
_atom_site_aniso_U_13
_atom_site_aniso_U_12
Se1 0.01371(10) 0.01648(10) 0.01121(9) 0.00345(7) 0.00416(7) 0.00488(7)
C1 0.0155(9) 0.0133(9) 0.0142(9) 0.0024(7) 0.0055(8) 0.0015(7)
C2 0.0124(9) 0.0147(9) 0.0113(9) 0.0034(7) 0.0026(7) 0.0034(7)
Au1 0.01728(5) 0.02091(5) 0.01160(5) 0.00207(3) 0.00469(4) 0.00604(3)
Au2 0.01366(5) 0.01473(5) 0.01131(5) 0.00244(3) 0.00326(3) 0.00191(3)
Si1 0.0129(3) 0.0138(3) 0.0129(3) 0.0021(2) 0.0046(2) 0.0028(2)
C3 0.0129(9) 0.0186(10) 0.0152(9) 0.0010(8) 0.0042(8) 0.0043(7)
C4 0.0206(10) 0.0218(11) 0.0193(10) 0.0012(8) 0.0077(9) 0.0006(8)
C5 0.0247(12) 0.0273(12) 0.0244(12) -0.0068(9) 0.0076(10) -0.0052(9)
C6 0.0247(12) 0.0365(13) 0.0174(11) -0.0030(9) 0.0033(9) 0.0046(10)
C7 0.0352(13) 0.0293(12) 0.0170(11) 0.0052(9) 0.0079(10) 0.0116(10)
C8 0.0243(11) 0.0183(10) 0.0187(10) 0.0023(8) 0.0062(9) 0.0048(8)
C9 0.0160(9) 0.0161(9) 0.0131(9) 0.0023(7) 0.0023(8) 0.0027(7)
C10 0.0239(11) 0.0205(10) 0.0171(10) 0.0020(8) 0.0059(9) 0.0059(8)
C11 0.0363(14) 0.0210(11) 0.0216(11) -0.0004(9) 0.0037(10) 0.0119(10)
C12 0.0388(14) 0.0141(10) 0.0255(12) 0.0033(9) -0.0026(10) 0.0004(9)
C13 0.0260(12) 0.0227(11) 0.0271(12) 0.0085(9) 0.0039(10) -0.0036(9)
C14 0.0203(10) 0.0207(10) 0.0190(10) 0.0034(8) 0.0064(9) 0.0015(8)
C15 0.0180(10) 0.0232(11) 0.0209(10) 0.0043(9) 0.0094(9) 0.0014(8)
Cl1 0.0310(3) 0.0458(4) 0.0130(2) 0.0047(2) 0.0072(2) 0.0132(3)
S1 0.0180(2) 0.0223(3) 0.0142(2) 0.0007(2) 0.0029(2) 0.0016(2)
Si2 0.0153(3) 0.0133(2) 0.0149(3) 0.0015(2) 0.0052(2) 0.0012(2)
C16 0.0282(12) 0.0371(13) 0.0169(11) 0.0106(10) 0.0045(9) 0.0048(10)
C17 0.0164(11) 0.0375(14) 0.0241(12) 0.0029(10) 0.0031(9) 0.0022(10)
C18 0.0198(11) 0.0113(9) 0.0211(11) 0.0028(8) 0.0090(9) 0.0020(8)
C19 0.0200(11) 0.0204(10) 0.0254(11) 0.0055(9) 0.0084(9) 0.0028(8)
C20 0.0204(11) 0.0282(12) 0.0371(14) 0.0099(10) 0.0134(10) 0.0062(9)
C21 0.0328(13) 0.0297(12) 0.0349(14) 0.0098(11) 0.0224(11) 0.0071(10)
C22 0.0310(13) 0.0390(14) 0.0214(11) 0.0064(10) 0.0137(10) 0.0030(11)
C23 0.0213(11) 0.0269(11) 0.0222(11) 0.0022(9) 0.0087(9) 0.0008(9)
C24 0.0230(11) 0.0135(10) 0.0242(12) 0.0056(8) 0.0124(10) 0.0020(8)
C25 0.0278(12) 0.0202(10) 0.0240(11) 0.0067(9) 0.0107(10) 0.0083(9)
C26 0.0272(12) 0.0273(12) 0.0336(13) 0.0131(10) 0.0089(10) 0.0096(10)
C27 0.0281(13) 0.0205(11) 0.0476(16) 0.0114(11) 0.0170(12) 0.0106(9)
C28 0.0316(13) 0.0173(10) 0.0441(15) 0.0005(10) 0.0210(12) 0.0051(9)
C29 0.0231(11) 0.0154(10) 0.0309(12) 0.0000(9) 0.0131(10) 0.0002(8)
C30 0.0232(11) 0.0239(11) 0.0197(11) -0.0025(9) 0.0065(9) -0.0008(9)
Si3 0.0138(3) 0.0135(3) 0.0122(3) 0.0027(2) 0.0049(2) 0.0028(2)
C31 0.0134(9) 0.0156(9) 0.0144(9) 0.0043(7) 0.0030(7) 0.0030(7)
C32 0.0186(10) 0.0172(10) 0.0179(10) 0.0029(8) 0.0073(8) 0.0053(8)
C33 0.0174(10) 0.0220(11) 0.0252(11) 0.0099(9) 0.0096(9) 0.0051(8)
C34 0.0201(10) 0.0157(10) 0.0245(11) 0.0057(8) 0.0043(9) -0.0001(8)
C35 0.0240(11) 0.0165(10) 0.0176(10) 0.0012(8) 0.0044(9) 0.0031(8)
C36 0.0205(10) 0.0176(10) 0.0140(9) 0.0036(8) 0.0051(8) 0.0022(8)
C37 0.0176(10) 0.0173(9) 0.0151(9) 0.0036(8) 0.0085(8) 0.0009(8)
C38 0.0230(11) 0.0214(10) 0.0205(11) 0.0019(8) 0.0071(9) 0.0064(8)
C39 0.0321(13) 0.0225(11) 0.0232(11) -0.0046(9) 0.0093(10) 0.0046(9)
C40 0.0272(12) 0.0245(11) 0.0163(10) -0.0026(9) 0.0053(9) -0.0037(9)
C41 0.0252(12) 0.0237(11) 0.0167(10) 0.0040(9) 0.0029(9) 0.0022(9)
C42 0.0218(10) 0.0176(10) 0.0163(10) 0.0025(8) 0.0057(8) 0.0043(8)
C43 0.0144(9) 0.0184(10) 0.0221(10) 0.0052(8) 0.0075(8) 0.0054(8)

loop_
_atom_type_symbol
_atom_type_description
_atom_type_scat_dispersion_real
_atom_type_scat_dispersion_imag
_atom_type_scat_source
C C -0.0001 0.0005 'International Tables Vol C Tables 4.2.6.8 and 6.1.1.4'
H H 0.0000 0.0000 'International Tables Vol C Tables 4.2.6.8 and 6.1.1.4'
Au Au -0.4756 3.6081 'International Tables Vol C Tables 4.2.6.8 and 6.1.1.4'
Cl Cl 0.0550 0.0527 'International Tables Vol C Tables 4.2.6.8 and 6.1.1.4'
S S 0.0441 0.0406 'International Tables Vol C Tables 4.2.6.8 and 6.1.1.4'
Se Se 0.2895 0.8599 'International Tables Vol C Tables 4.2.6.8 and 6.1.1.4'
Si Si 0.0266 0.0227 'International Tables Vol C Tables 4.2.6.8 and 6.1.1.4'

loop_
_geom_angle_atom_site_label_1
_geom_angle_atom_site_label_2
_geom_angle_atom_site_label_3
_geom_angle
_geom_angle_site_symmetry_1
_geom_angle_site_symmetry_3
_geom_angle_publ_flag
C1 Se1 C2 109.87(9) . . ?
Se1 C1 Si1 113.18(11) . . ?
Se1 C1 Au1 128.75(11) . . ?
Si1 C1 Au1 117.96(10) . . ?
Si3 C2 Si2 117.35(11) . . ?
Si3 C2 Se1 107.30(10) . . ?
Si2 C2 Se1 104.58(10) . . ?
Si3 C2 Au2 104.74(9) . . ?
Si2 C2 Au2 108.71(9) . . ?
Se1 C2 Au2 114.53(10) . . ?
C1 Au1 Cl1 175.52(6) . . ?
C1 Au1 Au2 87.52(6) . . ?
Cl1 Au1 Au2 96.949(16) . . ?
C2 Au2 S1 174.40(6) . . ?
C2 Au2 Au1 90.43(5) . . ?
S1 Au2 Au1 95.164(14) . . ?
C15 Si1 C9 111.33(10) . . ?
C15 Si1 C3 111.33(10) . . ?
C9 Si1 C3 112.06(9) . . ?
C15 Si1 C1 106.29(10) . . ?
C9 Si1 C1 106.89(9) . . ?
C3 Si1 C1 108.64(9) . . ?
C8 C3 C4 117.7(2) . . ?
C8 C3 Si1 123.75(17) . . ?
C4 C3 Si1 118.53(16) . . ?
C5 C4 C3 121.1(2) . . ?
C5 C4 H1 119.4 . . ?
C3 C4 H1 119.4 . . ?
C6 C5 C4 120.0(2) . . ?
C6 C5 H2 120.0 . . ?
C4 C5 H2 120.0 . . ?
C5 C6 C7 119.9(2) . . ?
C5 C6 H3 120.1 . . ?
C7 C6 H3 120.1 . . ?
C6 C7 C8 120.2(2) . . ?
C6 C7 H4 119.9 . . ?
C8 C7 H4 119.9 . . ?
C7 C8 C3 121.1(2) . . ?
C7 C8 H5 119.5 . . ?
C3 C8 H5 119.5 . . ?
C10 C9 C14 117.8(2) . . ?
C10 C9 Si1 120.44(16) . . ?
C14 C9 Si1 121.73(16) . . ?
C11 C10 C9 120.8(2) . . ?
C11 C10 H6 119.6 . . ?
C9 C10 H6 119.6 . . ?
C12 C11 C10 120.2(2) . . ?
C12 C11 H7 119.9 . . ?
C10 C11 H7 119.9 . . ?
C13 C12 C11 119.9(2) . . ?
C13 C12 H8 120.1 . . ?
C11 C12 H8 120.1 . . ?
C12 C13 C14 119.9(2) . . ?
C12 C13 H9 120.0 . . ?
C14 C13 H9 120.0 . . ?
C13 C14 C9 121.4(2) . . ?
C13 C14 H10 119.3 . . ?
C9 C14 H10 119.3 . . ?
Si1 C15 H11 109.5 . . ?
Si1 C15 H12 109.5 . . ?
H11 C15 H12 109.5 . . ?
Si1 C15 H13 109.5 . . ?
H11 C15 H13 109.5 . . ?
H12 C15 H13 109.5 . . ?
C17 S1 C16 99.31(12) . . ?
C17 S1 Au2 104.21(9) . . ?
C16 S1 Au2 104.01(9) . . ?
C30 Si2 C24 108.39(11) . . ?
C30 Si2 C18 106.39(11) . . ?
C24 Si2 C18 111.61(11) . . ?
C30 Si2 C2 112.27(10) . . ?
C24 Si2 C2 107.53(10) . . ?
C18 Si2 C2 110.67(9) . . ?
S1 C16 H14 109.5 . . ?
S1 C16 H15 109.5 . . ?
H14 C16 H15 109.5 . . ?
S1 C16 H16 109.5 . . ?
H14 C16 H16 109.5 . . ?
H15 C16 H16 109.5 . . ?
S1 C17 H17 109.5 . . ?
S1 C17 H18 109.5 . . ?
H17 C17 H18 109.5 . . ?
S1 C17 H19 109.5 . . ?
H17 C17 H19 109.5 . . ?
H18 C17 H19 109.5 . . ?
C19 C18 C23 116.5(2) . . ?
C19 C18 Si2 120.38(18) . . ?
C23 C18 Si2 123.12(18) . . ?
C20 C19 C18 121.9(2) . . ?
C20 C19 H20 119.1 . . ?
C18 C19 H20 119.1 . . ?
C21 C20 C19 120.3(2) . . ?
C21 C20 H21 119.8 . . ?
C19 C20 H21 119.8 . . ?
C20 C21 C22 119.3(2) . . ?
C20 C21 H22 120.4 . . ?
C22 C21 H22 120.4 . . ?
C21 C22 C23 120.3(2) . . ?
C21 C22 H23 119.9 . . ?
C23 C22 H23 119.9 . . ?
C22 C23 C18 121.7(2) . . ?
C22 C23 H24 119.1 . . ?
C18 C23 H24 119.1 . . ?
C29 C24 C25 116.7(2) . . ?
C29 C24 Si2 119.49(19) . . ?
C25 C24 Si2 123.54(18) . . ?
C26 C25 C24 121.6(2) . . ?
C26 C25 H25 119.2 . . ?
C24 C25 H25 119.2 . . ?
C27 C26 C25 120.0(2) . . ?
C27 C26 H26 120.0 . . ?
C25 C26 H26 120.0 . . ?
C28 C27 C26 119.6(2) . . ?
C28 C27 H27 120.2 . . ?
C26 C27 H27 120.2 . . ?
C27 C28 C29 120.5(2) . . ?
C27 C28 H28 119.8 . . ?
C29 C28 H28 119.8 . . ?
C28 C29 C24 121.6(2) . . ?
C28 C29 H29 119.2 . . ?
C24 C29 H29 119.2 . . ?
Si2 C30 H30 109.5 . . ?
Si2 C30 H31 109.5 . . ?
H30 C30 H31 109.5 . . ?
Si2 C30 H32 109.5 . . ?
H30 C30 H32 109.5 . . ?
H31 C30 H32 109.5 . . ?
C43 Si3 C31 108.36(10) . . ?
C43 Si3 C37 107.70(10) . . ?
C31 Si3 C37 106.14(9) . . ?
C43 Si3 C2 111.34(10) . . ?
C31 Si3 C2 110.31(9) . . ?
C37 Si3 C2 112.76(9) . . ?
C36 C31 C32 116.87(19) . . ?
C36 C31 Si3 125.31(15) . . ?
C32 C31 Si3 117.61(16) . . ?
C33 C32 C31 121.6(2) . . ?
C33 C32 H33 119.2 . . ?
C31 C32 H33 119.2 . . ?
C34 C33 C32 120.3(2) . . ?
C34 C33 H34 119.9 . . ?
C32 C33 H34 119.9 . . ?
C33 C34 C35 119.6(2) . . ?
C33 C34 H35 120.2 . . ?
C35 C34 H35 120.2 . . ?
C34 C35 C36 120.0(2) . . ?
C34 C35 H36 120.0 . . ?
C36 C35 H36 120.0 . . ?
C35 C36 C31 121.7(2) . . ?
C35 C36 H37 119.2 . . ?
C31 C36 H37 119.2 . . ?
C38 C37 C42 116.8(2) . . ?
C38 C37 Si3 122.51(16) . . ?
C42 C37 Si3 120.72(16) . . ?
C39 C38 C37 121.5(2) . . ?
C39 C38 H38 119.3 . . ?
C37 C38 H38 119.3 . . ?
C40 C39 C38 120.4(2) . . ?
C40 C39 H39 119.8 . . ?
C38 C39 H39 119.8 . . ?
C39 C40 C41 119.6(2) . . ?
C39 C40 H40 120.2 . . ?
C41 C40 H40 120.2 . . ?
C42 C41 C40 119.8(2) . . ?
C42 C41 H41 120.1 . . ?
C40 C41 H41 120.1 . . ?
C41 C42 C37 122.0(2) . . ?
C41 C42 H42 119.0 . . ?
C37 C42 H42 119.0 . . ?
Si3 C43 H43 109.5 . . ?
Si3 C43 H44 109.5 . . ?
H43 C43 H44 109.5 . . ?
Si3 C43 H45 109.5 . . ?
H43 C43 H45 109.5 . . ?
H44 C43 H45 109.5 . . ?

loop_
_geom_bond_atom_site_label_1
_geom_bond_atom_site_label_2
_geom_bond_distance
_geom_bond_site_symmetry_2
_geom_bond_publ_flag
Se1 C1 1.782(2) . ?
Se1 C2 1.944(2) . ?
C1 Si1 1.902(2) . ?
C1 Au1 1.955(2) . ?
C2 Si3 1.891(2) . ?
C2 Si2 1.895(2) . ?
C2 Au2 2.083(2) . ?
Au1 Cl1 2.2933(6) . ?
Au1 Au2 3.01939(12) . ?
Au2 S1 2.3216(5) . ?
Si1 C15 1.856(2) . ?
Si1 C9 1.872(2) . ?
Si1 C3 1.873(2) . ?
C3 C8 1.396(3) . ?
C3 C4 1.409(3) . ?
C4 C5 1.393(3) . ?
C4 H1 0.9500 . ?
C5 C6 1.386(4) . ?
C5 H2 0.9500 . ?
C6 C7 1.387(4) . ?
C6 H3 0.9500 . ?
C7 C8 1.396(3) . ?
C7 H4 0.9500 . ?
C8 H5 0.9500 . ?
C9 C10 1.397(3) . ?
C9 C14 1.398(3) . ?
C10 C11 1.396(3) . ?
C10 H6 0.9500 . ?
C11 C12 1.385(4) . ?
C11 H7 0.9500 . ?
C12 C13 1.381(4) . ?
C12 H8 0.9500 . ?
C13 C14 1.391(3) . ?
C13 H9 0.9500 . ?
C14 H10 0.9500 . ?
C15 H11 0.9800 . ?
C15 H12 0.9800 . ?
C15 H13 0.9800 . ?
S1 C17 1.802(3) . ?
S1 C16 1.813(2) . ?
Si2 C30 1.872(2) . ?
Si2 C24 1.884(2) . ?
Si2 C18 1.885(2) . ?
C16 H14 0.9800 . ?
C16 H15 0.9800 . ?
C16 H16 0.9800 . ?
C17 H17 0.9800 . ?
C17 H18 0.9800 . ?
C17 H19 0.9800 . ?
C18 C19 1.400(3) . ?
C18 C23 1.400(3) . ?
C19 C20 1.388(3) . ?
C19 H20 0.9500 . ?
C20 C21 1.380(4) . ?
C20 H21 0.9500 . ?
C21 C22 1.381(4) . ?
C21 H22 0.9500 . ?
C22 C23 1.391(3) . ?
C22 H23 0.9500 . ?
C23 H24 0.9500 . ?
C24 C29 1.403(3) . ?
C24 C25 1.406(4) . ?
C25 C26 1.392(3) . ?
C25 H25 0.9500 . ?
C26 C27 1.387(4) . ?
C26 H26 0.9500 . ?
C27 C28 1.376(4) . ?
C27 H27 0.9500 . ?
C28 C29 1.388(3) . ?
C28 H28 0.9500 . ?
C29 H29 0.9500 . ?
C30 H30 0.9800 . ?
C30 H31 0.9800 . ?
C30 H32 0.9800 . ?
Si3 C43 1.868(2) . ?
Si3 C31 1.882(2) . ?
Si3 C37 1.888(2) . ?
C31 C36 1.400(3) . ?
C31 C32 1.406(3) . ?
C32 C33 1.389(3) . ?
C32 H33 0.9500 . ?
C33 C34 1.382(3) . ?
C33 H34 0.9500 . ?
C34 C35 1.389(3) . ?
C34 H35 0.9500 . ?
C35 C36 1.391(3) . ?
C35 H36 0.9500 . ?
C36 H37 0.9500 . ?
C37 C38 1.403(3) . ?
C37 C42 1.405(3) . ?
C38 C39 1.393(3) . ?
C38 H38 0.9500 . ?
C39 C40 1.382(4) . ?
C39 H39 0.9500 . ?
C40 C41 1.391(3) . ?
C40 H40 0.9500 . ?
C41 C42 1.389(3) . ?
C41 H41 0.9500 . ?
C42 H42 0.9500 . ?
C43 H43 0.9800 . ?
C43 H44 0.9800 . ?
C43 H45 0.9800 . ?

loop_
_geom_torsion_atom_site_label_1
_geom_torsion_atom_site_label_2
_geom_torsion_atom_site_label_3
_geom_torsion_atom_site_label_4
_geom_torsion
_geom_torsion_site_symmetry_1
_geom_torsion_site_symmetry_2
_geom_torsion_site_symmetry_3
_geom_torsion_site_symmetry_4
_geom_torsion_publ_flag
C2 Se1 C1 Si1 -171.94(10) . . . . ?
C2 Se1 C1 Au1 4.08(16) . . . . ?
C15 Si1 C3 C8 133.29(19) . . . . ?
C9 Si1 C3 C8 7.9(2) . . . . ?
C1 Si1 C3 C8 -110.00(19) . . . . ?
C15 Si1 C3 C4 -47.1(2) . . . . ?
C9 Si1 C3 C4 -172.48(16) . . . . ?
C1 Si1 C3 C4 69.64(19) . . . . ?
C8 C3 C4 C5 -1.3(3) . . . . ?
Si1 C3 C4 C5 179.06(18) . . . . ?
C3 C4 C5 C6 0.3(4) . . . . ?
C4 C5 C6 C7 0.4(4) . . . . ?
C5 C6 C7 C8 -0.1(4) . . . . ?
C6 C7 C8 C3 -1.0(4) . . . . ?
C4 C3 C8 C7 1.6(3) . . . . ?
Si1 C3 C8 C7 -178.72(18) . . . . ?
C15 Si1 C9 C10 -13.6(2) . . . . ?
C3 Si1 C9 C10 111.78(18) . . . . ?
C1 Si1 C9 C10 -129.31(17) . . . . ?
C15 Si1 C9 C14 166.05(18) . . . . ?
C3 Si1 C9 C14 -68.5(2) . . . . ?
C1 Si1 C9 C14 50.4(2) . . . . ?
C14 C9 C10 C11 -0.3(3) . . . . ?
Si1 C9 C10 C11 179.40(17) . . . . ?
C9 C10 C11 C12 0.3(4) . . . . ?
C10 C11 C12 C13 0.3(4) . . . . ?
C11 C12 C13 C14 -0.9(4) . . . . ?
C12 C13 C14 C9 0.9(4) . . . . ?
C10 C9 C14 C13 -0.3(3) . . . . ?
Si1 C9 C14 C13 180.00(18) . . . . ?
Si3 C2 Si2 C30 -64.58(14) . . . . ?
Se1 C2 Si2 C30 54.14(13) . . . . ?
Au2 C2 Si2 C30 176.89(10) . . . . ?
Si3 C2 Si2 C24 54.56(14) . . . . ?
Se1 C2 Si2 C24 173.28(10) . . . . ?
Au2 C2 Si2 C24 -63.97(12) . . . . ?
Si3 C2 Si2 C18 176.70(11) . . . . ?
Se1 C2 Si2 C18 -64.58(12) . . . . ?
Au2 C2 Si2 C18 58.17(12) . . . . ?
C30 Si2 C18 C19 -16.6(2) . . . . ?
C24 Si2 C18 C19 -134.65(17) . . . . ?
C2 Si2 C18 C19 105.63(18) . . . . ?
C30 Si2 C18 C23 163.11(19) . . . . ?
C24 Si2 C18 C23 45.0(2) . . . . ?
C2 Si2 C18 C23 -74.7(2) . . . . ?
C23 C18 C19 C20 -1.0(3) . . . . ?
Si2 C18 C19 C20 178.76(18) . . . . ?
C18 C19 C20 C21 0.3(4) . . . . ?
C19 C20 C21 C22 0.2(4) . . . . ?
C20 C21 C22 C23 -0.1(4) . . . . ?
C21 C22 C23 C18 -0.6(4) . . . . ?
C19 C18 C23 C22 1.1(3) . . . . ?
Si2 C18 C23 C22 -178.62(19) . . . . ?
C30 Si2 C24 C29 11.3(2) . . . . ?
C18 Si2 C24 C29 128.20(17) . . . . ?
C2 Si2 C24 C29 -110.25(18) . . . . ?
C30 Si2 C24 C25 -174.99(19) . . . . ?
C18 Si2 C24 C25 -58.1(2) . . . . ?
C2 Si2 C24 C25 63.4(2) . . . . ?
C29 C24 C25 C26 0.3(3) . . . . ?
Si2 C24 C25 C26 -173.48(19) . . . . ?
C24 C25 C26 C27 0.7(4) . . . . ?
C25 C26 C27 C28 -1.0(4) . . . . ?
C26 C27 C28 C29 0.2(4) . . . . ?
C27 C28 C29 C24 1.0(4) . . . . ?
C25 C24 C29 C28 -1.2(3) . . . . ?
Si2 C24 C29 C28 172.91(18) . . . . ?
Si2 C2 Si3 C43 -66.72(14) . . . . ?
Se1 C2 Si3 C43 176.03(10) . . . . ?
Au2 C2 Si3 C43 53.92(12) . . . . ?
Si2 C2 Si3 C31 172.94(10) . . . . ?
Se1 C2 Si3 C31 55.69(12) . . . . ?
Au2 C2 Si3 C31 -66.42(11) . . . . ?
Si2 C2 Si3 C37 54.47(14) . . . . ?
Se1 C2 Si3 C37 -62.79(12) . . . . ?
Au2 C2 Si3 C37 175.11(8) . . . . ?
C43 Si3 C31 C36 -102.25(19) . . . . ?
C37 Si3 C31 C36 142.32(18) . . . . ?
C2 Si3 C31 C36 19.9(2) . . . . ?
C43 Si3 C31 C32 72.36(18) . . . . ?
C37 Si3 C31 C32 -43.08(18) . . . . ?
C2 Si3 C31 C32 -165.53(16) . . . . ?
C36 C31 C32 C33 1.6(3) . . . . ?
Si3 C31 C32 C33 -173.44(17) . . . . ?
C31 C32 C33 C34 -0.9(3) . . . . ?
C32 C33 C34 C35 -0.5(3) . . . . ?
C33 C34 C35 C36 1.1(3) . . . . ?
C34 C35 C36 C31 -0.3(3) . . . . ?
C32 C31 C36 C35 -1.0(3) . . . . ?
Si3 C31 C36 C35 173.63(17) . . . . ?
C43 Si3 C37 C38 19.4(2) . . . . ?
C31 Si3 C37 C38 135.27(18) . . . . ?
C2 Si3 C37 C38 -103.85(19) . . . . ?
C43 Si3 C37 C42 -161.18(16) . . . . ?
C31 Si3 C37 C42 -45.30(19) . . . . ?
C2 Si3 C37 C42 75.58(19) . . . . ?
C42 C37 C38 C39 -0.5(3) . . . . ?
Si3 C37 C38 C39 178.97(18) . . . . ?
C37 C38 C39 C40 0.6(4) . . . . ?
C38 C39 C40 C41 -1.0(4) . . . . ?
C39 C40 C41 C42 1.1(4) . . . . ?
C40 C41 C42 C37 -1.0(3) . . . . ?
C38 C37 C42 C41 0.7(3) . . . . ?
Si3 C37 C42 C41 -178.80(18) . . . . ?
